data_7243404
loop_
_publ_author_name
'Sanda Bawa, Ali'
'Meunier-Prest, Rita'
'Rousselin, Yoann'
'Couvercelle, Jean-Pierre'
'Christine, Stern'
'Mal\'ezieux, Bernard'
'Bouvet, Marcel'

_publ_section_title
;
 Series of charge transfer complexes obtained as crystals in a confined
 environment
;
_journal_name_full CrystEngComm
_journal_paper_doi 10.1039/D1CE00929J
_journal_year 2021
_chemical_formula_moiety '2(C7 H8 O3), C10 H2 N4'
_chemical_formula_sum 'C24 H18 N4 O6'
_chemical_formula_weight 458.42
_space_group_crystal_system triclinic
_space_group_IT_number 2
_space_group_name_Hall '-P 1'
_space_group_name_H-M_alt 'P -1'
_atom_sites_solution_hydrogens geom
_atom_sites_solution_primary dual
_audit_creation_date 2021-01-28
_audit_creation_method
;
Olex2 1.3
(compiled 2020.11.12 svn.r5f609507 for OlexSys, GUI svn.r6226)
;
_audit_update_record
;
2021-02-17 deposited with the CCDC.	2021-08-19 downloaded from the CCDC.
;
_cell_angle_alpha 79.516(2)
_cell_angle_beta 85.590(3)
_cell_angle_gamma 70.030(3)
_cell_formula_units_Z 1
_cell_length_a 7.0977(3)
_cell_length_b 7.7054(4)
_cell_length_c 10.1834(5)
_cell_measurement_reflns_used 7283
_cell_measurement_temperature 100.0(1)
_cell_measurement_theta_max 66.63
_cell_measurement_theta_min 6.20
_cell_volume 514.64(4)
_computing_cell_refinement 'SAINT V8.40B (Bruker, 2016)'
_computing_data_reduction 'SAINT V8.40B (Bruker, 2016)'
_computing_molecular_graphics 'Olex2 1.3 (Dolomanov et al., 2009)'
_computing_publication_material 'Olex2 1.3 (Dolomanov et al., 2009)'
_computing_structure_refinement 'SHELXL 2018/3 (Sheldrick, 2015)'
_computing_structure_solution 'SHELXT  (Sheldrick, 2015)'
_diffrn_ambient_temperature 100.0(1)
_diffrn_measured_fraction_theta_full 0.999
_diffrn_measured_fraction_theta_max 0.999
_diffrn_measurement_device_type 'Bruker D8 Venture (Cu)'
_diffrn_measurement_method '\f and \w scans'
_diffrn_radiation_type CuK\a
_diffrn_radiation_wavelength 1.54178
_diffrn_reflns_av_R_equivalents 0.0994
_diffrn_reflns_av_unetI/netI 0.0569
_diffrn_reflns_Laue_measured_fraction_full 0.999
_diffrn_reflns_Laue_measured_fraction_max 0.999
_diffrn_reflns_limit_h_max 8
_diffrn_reflns_limit_h_min -8
_diffrn_reflns_limit_k_max 8
_diffrn_reflns_limit_k_min -9
_diffrn_reflns_limit_l_max 12
_diffrn_reflns_limit_l_min -12
_diffrn_reflns_number 11444
_diffrn_reflns_point_group_measured_fraction_full 0.999
_diffrn_reflns_point_group_measured_fraction_max 0.999
_diffrn_reflns_theta_full 66.792
_diffrn_reflns_theta_max 66.792
_diffrn_reflns_theta_min 4.416
_diffrn_source_current 1.0
_diffrn_source_power 0.05
_diffrn_source_voltage 50.0
_diffrn_standards_number 0
_exptl_absorpt_coefficient_mu 0.910
_exptl_absorpt_correction_T_max 0.8642
_exptl_absorpt_correction_T_min 0.6710
_exptl_absorpt_correction_type multi-scan
_exptl_absorpt_process_details
;
SADABS-2016/2 (Bruker,2016) was used for absorption correction.
wR2(int) was 0.1405 before and 0.1049 after correction.
The Ratio of minimum to maximum transmission is 0.7764.
The \l/2 correction factor is Not present.
;
_exptl_crystal_colour 'clear light orange'
_exptl_crystal_colour_lustre clear
_exptl_crystal_colour_modifier light
_exptl_crystal_colour_primary orange
_exptl_crystal_density_diffrn 1.479
_exptl_crystal_description plate
_exptl_crystal_F_000 238
_exptl_crystal_recrystallization_method 'The material was recrystallised by sublimation'
_exptl_crystal_size_max 0.56
_exptl_crystal_size_mid 0.41
_exptl_crystal_size_min 0.089
_refine_diff_density_max 0.557
_refine_diff_density_min -0.323
_refine_diff_density_rms 0.095
_refine_ls_extinction_method none
_refine_ls_goodness_of_fit_ref 1.125
_refine_ls_hydrogen_treatment constr
_refine_ls_matrix_type full
_refine_ls_number_parameters 157
_refine_ls_number_reflns 1824
_refine_ls_number_restraints 0
_refine_ls_restrained_S_all 1.125
_refine_ls_R_factor_all 0.1391
_refine_ls_R_factor_gt 0.1137
_refine_ls_shift/su_max 0.000
_refine_ls_shift/su_mean 0.000
_refine_ls_structure_factor_coef Fsqd
_refine_ls_weighting_details 'w=1/[\s^2^(Fo^2^)+(0.1306P)^2^+1.2491P] where P=(Fo^2^+2Fc^2^)/3'
_refine_ls_weighting_scheme calc
_refine_ls_wR_factor_gt 0.2756
_refine_ls_wR_factor_ref 0.2917
_reflns_Friedel_coverage 0.000
_reflns_number_gt 1358
_reflns_number_total 1824
_reflns_threshold_expression 'I > 2\s(I)'
_cod_data_source_file d1ce00929j2.cif
_cod_data_source_block TCNB-(H2QOMe)2
_cod_database_code 7243404
_shelx_shelxl_version_number 2018/3
_shelx_space_group_comment
;
The symmetry employed for this shelxl refinement is uniquely defined
by the following loop, which should always be used as a source of
symmetry information in preference to the above space-group names.
They are only intended as comments.
;
_shelx_estimated_absorpt_t_max 0.923
_shelx_estimated_absorpt_t_min 0.630
_olex2_refinement_description
;
1. Fixed Uiso
 At 1.2 times of:
  All C(H) groups
 At 1.5 times of:
  All C(H,H,H) groups, All O(H) groups
2.a Aromatic/amide H refined with riding coordinates:
 C12(H12), C9(H9), C10(H10), C1(H1)
2.b Idealised Me refined as rotating group:
 C6(H6A,H6B,H6C)
2.c Idealised tetrahedral OH refined as rotating group:
 O2(H2), O3(H3)
;
_olex2_diffrn_ambient_temperature_device 'Oxford Cryosystems'
_olex2_exptl_crystal_mounting_method 'The crystal was mounted on a MITIGEN holder oil'
_olex2_submission_special_instructions 'No special instructions were received'

loop_
_space_group_symop_operation_xyz
'x, y, z'
'-x, -y, -z'

loop_
_atom_site_label
_atom_site_type_symbol
_atom_site_fract_x
_atom_site_fract_y
_atom_site_fract_z
_atom_site_U_iso_or_equiv
_atom_site_adp_type
_atom_site_occupancy
_atom_site_site_symmetry_order
_atom_site_calc_flag
_atom_site_refinement_flags_posn
_atom_site_refinement_flags_adp
_atom_site_refinement_flags_occupancy
_atom_site_disorder_assembly
_atom_site_disorder_group
O2 O 0.0814(6) 1.0116(5) 0.1748(3) 0.0421(10) Uani 1 1 d . . . . .
H2 H 0.111956 1.054335 0.237208 0.063 Uiso 1 1 calc R U . . .
O1 O 0.1818(6) 0.8560(5) 0.4271(3) 0.0406(10) Uani 1 1 d . . . . .
O3 O 0.2116(6) 0.2537(5) 0.3279(3) 0.0406(10) Uani 1 1 d . . . . .
H3 H 0.237654 0.219352 0.409588 0.061 Uiso 1 1 calc R U . . .
C12 C 0.1978(8) 0.5483(8) 0.3864(5) 0.0397(13) Uani 1 1 d . . . . .
H12 H 0.233975 0.490247 0.475677 0.048 Uiso 1 1 calc R U . . .
C8 C 0.1097(9) 0.8268(8) 0.2138(6) 0.0422(13) Uani 1 1 d . . . . .
C7 C 0.1669(8) 0.7383(8) 0.3462(5) 0.0377(13) Uani 1 1 d . . . . .
C9 C 0.0863(8) 0.7217(8) 0.1270(5) 0.0395(13) Uani 1 1 d . . . . .
H9 H 0.049109 0.779496 0.037803 0.047 Uiso 1 1 calc R U . . .
C6 C 0.2460(9) 0.7721(8) 0.5613(5) 0.0391(13) Uani 1 1 d . . . . .
H6A H 0.378828 0.676513 0.559006 0.059 Uiso 1 1 calc R U . . .
H6B H 0.150196 0.713926 0.606522 0.059 Uiso 1 1 calc R U . . .
H6C H 0.252706 0.868599 0.609737 0.059 Uiso 1 1 calc R U . . .
C11 C 0.1751(8) 0.4447(8) 0.2943(5) 0.0383(13) Uani 1 1 d . . . . .
C10 C 0.1154(8) 0.5298(9) 0.1652(5) 0.0416(14) Uani 1 1 d . . . . .
H10 H 0.094447 0.459524 0.103516 0.050 Uiso 1 1 calc R U . . .
N2 N 0.3465(7) 0.1594(6) 0.6172(4) 0.0392(11) Uani 1 1 d . . . . .
N1 N 0.3680(7) 0.5365(7) 0.8367(4) 0.0406(12) Uani 1 1 d . . . . .
C2 C 0.4428(8) 0.0573(7) 0.8671(5) 0.0356(12) Uani 1 1 d . . . . .
C5 C 0.3872(8) 0.1176(8) 0.7280(5) 0.0405(13) Uani 1 1 d . . . . .
C3 C 0.4563(8) 0.1869(8) 0.9422(5) 0.0373(13) Uani 1 1 d . . . . .
C1 C 0.4846(8) -0.1299(8) 0.9236(5) 0.0391(13) Uani 1 1 d . . . . .
H1 H 0.473525 -0.217662 0.872600 0.047 Uiso 1 1 calc R U . . .
C4 C 0.4089(8) 0.3830(8) 0.8833(5) 0.0391(13) Uani 1 1 d . . . . .

loop_
_atom_site_aniso_label
_atom_site_aniso_U_11
_atom_site_aniso_U_22
_atom_site_aniso_U_33
_atom_site_aniso_U_23
_atom_site_aniso_U_13
_atom_site_aniso_U_12
O2 0.056(2) 0.040(2) 0.0291(19) -0.0001(16) -0.0051(17) -0.0165(18)
O1 0.055(2) 0.041(2) 0.0290(19) -0.0064(15) -0.0046(16) -0.0178(18)
O3 0.049(2) 0.043(2) 0.0299(19) -0.0049(15) -0.0021(17) -0.0159(18)
C12 0.041(3) 0.047(3) 0.032(3) -0.005(2) -0.002(2) -0.017(3)
C8 0.044(3) 0.043(3) 0.038(3) -0.004(2) 0.006(2) -0.015(3)
C7 0.041(3) 0.038(3) 0.035(3) -0.010(2) -0.001(2) -0.012(2)
C9 0.038(3) 0.045(3) 0.032(3) -0.007(2) -0.001(2) -0.009(2)
C6 0.046(3) 0.041(3) 0.030(3) -0.005(2) -0.004(2) -0.014(2)
C11 0.040(3) 0.041(3) 0.035(3) -0.005(2) 0.005(2) -0.017(2)
C10 0.038(3) 0.058(4) 0.030(3) -0.008(2) -0.002(2) -0.017(3)
N2 0.047(3) 0.047(3) 0.028(2) -0.0049(19) -0.0037(19) -0.022(2)
N1 0.046(3) 0.045(3) 0.032(2) -0.007(2) -0.001(2) -0.017(2)
C2 0.045(3) 0.042(3) 0.028(3) -0.009(2) 0.002(2) -0.023(3)
C5 0.038(3) 0.046(3) 0.038(3) -0.007(2) 0.001(2) -0.015(3)
C3 0.041(3) 0.038(3) 0.035(3) -0.007(2) -0.003(2) -0.014(2)
C1 0.046(3) 0.046(3) 0.029(3) -0.008(2) 0.001(2) -0.020(3)
C4 0.039(3) 0.047(3) 0.034(3) -0.012(2) 0.006(2) -0.017(3)

loop_
_atom_type_symbol
_atom_type_description
_atom_type_scat_dispersion_real
_atom_type_scat_dispersion_imag
_atom_type_scat_source
C C 0.0181 0.0091 'International Tables Vol C Tables 4.2.6.8 and 6.1.1.4'
H H 0.0000 0.0000 'International Tables Vol C Tables 4.2.6.8 and 6.1.1.4'
N N 0.0311 0.0180 'International Tables Vol C Tables 4.2.6.8 and 6.1.1.4'
O O 0.0492 0.0322 'International Tables Vol C Tables 4.2.6.8 and 6.1.1.4'

loop_
_geom_angle_atom_site_label_1
_geom_angle_atom_site_label_2
_geom_angle_atom_site_label_3
_geom_angle
_geom_angle_site_symmetry_1
_geom_angle_site_symmetry_3
_geom_angle_publ_flag
C8 O2 H2 109.5 . . ?
C7 O1 C6 116.4(4) . . ?
C11 O3 H3 109.5 . . ?
C7 C12 H12 120.4 . . ?
C11 C12 H12 120.4 . . ?
C11 C12 C7 119.1(5) . . ?
O2 C8 C7 120.7(5) . . ?
O2 C8 C9 120.9(5) . . ?
C9 C8 C7 118.4(5) . . ?
O1 C7 C12 124.9(5) . . ?
O1 C7 C8 114.2(5) . . ?
C12 C7 C8 120.9(5) . . ?
C8 C9 H9 119.0 . . ?
C8 C9 C10 121.9(5) . . ?
C10 C9 H9 119.0 . . ?
O1 C6 H6A 109.5 . . ?
O1 C6 H6B 109.5 . . ?
O1 C6 H6C 109.5 . . ?
H6A C6 H6B 109.5 . . ?
H6A C6 H6C 109.5 . . ?
H6B C6 H6C 109.5 . . ?
O3 C11 C12 121.4(5) . . ?
C10 C11 O3 117.9(5) . . ?
C10 C11 C12 120.8(5) . . ?
C9 C10 H10 120.6 . . ?
C11 C10 C9 118.9(5) . . ?
C11 C10 H10 120.6 . . ?
C3 C2 C5 119.7(5) . . ?
C1 C2 C5 119.4(5) . . ?
C1 C2 C3 120.8(5) . . ?
N2 C5 C2 177.7(6) . . ?
C2 C3 C1 120.6(5) . 2_657 ?
C2 C3 C4 120.6(5) . . ?
C1 C3 C4 118.9(5) 2_657 . ?
C2 C1 C3 118.6(5) . 2_657 ?
C2 C1 H1 120.7 . . ?
C3 C1 H1 120.7 2_657 . ?
N1 C4 C3 178.6(6) . . ?

loop_
_geom_bond_atom_site_label_1
_geom_bond_atom_site_label_2
_geom_bond_distance
_geom_bond_site_symmetry_2
_geom_bond_publ_flag
O2 H2 0.8400 . ?
O2 C8 1.356(6) . ?
O1 C7 1.366(6) . ?
O1 C6 1.437(6) . ?
O3 H3 0.8400 . ?
O3 C11 1.386(6) . ?
C12 H12 0.9500 . ?
C12 C7 1.391(7) . ?
C12 C11 1.388(8) . ?
C8 C7 1.417(8) . ?
C8 C9 1.357(8) . ?
C9 H9 0.9500 . ?
C9 C10 1.405(8) . ?
C6 H6A 0.9800 . ?
C6 H6B 0.9800 . ?
C6 H6C 0.9800 . ?
C11 C10 1.386(8) . ?
C10 H10 0.9500 . ?
N2 C5 1.147(7) . ?
N1 C4 1.136(7) . ?
C2 C5 1.449(7) . ?
C2 C3 1.394(7) . ?
C2 C1 1.390(7) . ?
C3 C1 1.408(8) 2_657 ?
C3 C4 1.453(8) . ?
C1 H1 0.9500 . ?

loop_
_geom_hbond_atom_site_label_D
_geom_hbond_atom_site_label_H
_geom_hbond_atom_site_label_A
_geom_hbond_distance_DH
_geom_hbond_distance_HA
_geom_hbond_distance_DA
_geom_hbond_angle_DHA
_geom_hbond_site_symmetry_A
_geom_hbond_publ_flag
O2 H2 O3 0.84 2.25 3.037(5) 155.6 1_565 yes
O3 H3 N2 0.84 2.22 3.050(6) 169.1 . yes

loop_
_geom_torsion_atom_site_label_1
_geom_torsion_atom_site_label_2
_geom_torsion_atom_site_label_3
_geom_torsion_atom_site_label_4
_geom_torsion
_geom_torsion_site_symmetry_1
_geom_torsion_site_symmetry_2
_geom_torsion_site_symmetry_3
_geom_torsion_site_symmetry_4
_geom_torsion_publ_flag
O2 C8 C7 O1 2.3(8) . . . . ?
O2 C8 C7 C12 -179.4(5) . . . . ?
O2 C8 C9 C10 179.8(5) . . . . ?
O3 C11 C10 C9 -177.2(5) . . . . ?
C12 C11 C10 C9 2.7(8) . . . . ?
C8 C9 C10 C11 -1.8(8) . . . . ?
C7 C12 C11 O3 177.5(5) . . . . ?
C7 C12 C11 C10 -2.3(8) . . . . ?
C7 C8 C9 C10 0.6(8) . . . . ?
C9 C8 C7 O1 -178.4(5) . . . . ?
C9 C8 C7 C12 -0.2(9) . . . . ?
C6 O1 C7 C12 3.9(8) . . . . ?
C6 O1 C7 C8 -178.0(5) . . . . ?
C11 C12 C7 O1 179.1(5) . . . . ?
C11 C12 C7 C8 1.1(8) . . . . ?
C5 C2 C3 C1 -178.2(5) . . . 2_657 ?
C5 C2 C3 C4 2.0(8) . . . . ?
C5 C2 C1 C3 178.3(5) . . . 2_657 ?
C3 C2 C1 C3 -0.9(9) . . . 2_657 ?
C1 C2 C3 C1 0.9(9) . . . 2_657 ?
C1 C2 C3 C4 -178.9(5) . . . . ?
